data_4306840
loop_
_publ_author_name
'Simon C. Drew'
'Jason P. Hill'
'Ian Lane'
'Graeme R. Hanson'
'Robert W. Gable'
'Charles G. Young'

_publ_section_title
;
Synthesis, Structural Characterization, and Multifrequency Electron
Paramagnetic Resonance Studies of Mononuclear Thiomolybdenyl Complexes
;
_journal_name_full 'Inorganic Chemistry'
_journal_page_first 2373
_journal_page_last 2387
_journal_paper_doi 10.1021/ic060585j
_journal_volume 46
_journal_year 2007
_chemical_formula_moiety 'C21 H26 B Mo N6 O2 S'
_chemical_formula_sum 'C21 H26 B Mo N6 O2 S'
_chemical_formula_weight 533.29
_chemical_name_common Tp*MoS(catecholate)
_chemical_name_systematic
;
(catecholato}{hydrotris(3,5-dimethylpyrazol-1-yl)borato}sulfidomolybdenum(V)
;
_space_group_IT_number 61
_symmetry_cell_setting orthorhombic
_symmetry_space_group_name_Hall '-P 2ac 2ab'
_symmetry_space_group_name_H-M 'P b c a'
_atom_sites_solution_hydrogens none
_atom_sites_solution_primary direct
_atom_sites_solution_secondary difmap
_audit_creation_method SHELXL-97
_cell_angle_alpha 90.00
_cell_angle_beta 90.00
_cell_angle_gamma 90.00
_cell_formula_units_Z 8
_cell_length_a 14.167(3)
_cell_length_b 18.890(5)
_cell_length_c 17.547(4)
_cell_measurement_reflns_used 25
_cell_measurement_temperature 293(2)
_cell_measurement_theta_max 13.7
_cell_measurement_theta_min 9.8
_cell_volume 4695.8(19)
_computing_cell_refinement 'CAD-4 Software'
_computing_data_collection 'CAD-4 Software (Enraf-Nonius, 1989)'
_computing_data_reduction 'PROCESS_DATA (Gable et al., 1993)'
_computing_molecular_graphics 'ORTEPII (Johnson, 1976)'
_computing_publication_material SHELXL-97
_computing_structure_refinement 'SHELXL-97 (Sheldrick, 1997)'
_computing_structure_solution 'SHELXS-97 (Sheldrick, 1990)'
_diffrn_ambient_temperature 293(2)
_diffrn_measured_fraction_theta_full 1.000
_diffrn_measured_fraction_theta_max 1.000
_diffrn_measurement_device_type 'Enraf-Nonius CAD-4MachS diffractometer'
_diffrn_measurement_method \w:2\q
_diffrn_radiation_monochromator graphite
_diffrn_radiation_source 'fine-focus sealed tube'
_diffrn_radiation_type MoK\a
_diffrn_radiation_wavelength 0.71073
_diffrn_reflns_av_R_equivalents 0.0394
_diffrn_reflns_av_sigmaI/netI 0.0311
_diffrn_reflns_limit_h_max 16
_diffrn_reflns_limit_h_min -1
_diffrn_reflns_limit_k_max 22
_diffrn_reflns_limit_k_min -1
_diffrn_reflns_limit_l_max 20
_diffrn_reflns_limit_l_min -1
_diffrn_reflns_number 5081
_diffrn_reflns_theta_full 24.96
_diffrn_reflns_theta_max 24.96
_diffrn_reflns_theta_min 2.14
_diffrn_standards_decay_% 0
_diffrn_standards_interval_time 160
_diffrn_standards_number 3
_exptl_absorpt_coefficient_mu 0.678
_exptl_absorpt_correction_T_max 0.9342
_exptl_absorpt_correction_T_min 0.8365
_exptl_absorpt_correction_type gaussian
_exptl_absorpt_process_details ' (Sheldrick, 1976)'
_exptl_crystal_colour red
_exptl_crystal_density_diffrn 1.509
_exptl_crystal_density_meas ?
_exptl_crystal_density_method .
_exptl_crystal_description plate
_exptl_crystal_F_000 2184
_exptl_crystal_size_max 0.56
_exptl_crystal_size_mid 0.26
_exptl_crystal_size_min 0.10
_refine_diff_density_max 1.186
_refine_diff_density_min -1.767
_refine_diff_density_rms 0.176
_refine_ls_extinction_coef 0.0106(18)
_refine_ls_extinction_expression Fc^*^=kFc[1+0.001xFc^2^\l^3^/sin(2\q)]^-1/4^
_refine_ls_extinction_method SHELXL
_refine_ls_goodness_of_fit_ref 1.135
_refine_ls_hydrogen_treatment none
_refine_ls_matrix_type full
_refine_ls_number_parameters 754
_refine_ls_number_reflns 4116
_refine_ls_number_restraints 1095
_refine_ls_restrained_S_all 1.022
_refine_ls_R_factor_all 0.1152
_refine_ls_R_factor_gt 0.0903
_refine_ls_shift/su_max 0.002
_refine_ls_shift/su_mean 0.000
_refine_ls_structure_factor_coef Fsqd
_refine_ls_weighting_details 'calc w=1/[\s^2^(Fo^2^)+(0.2000P)^2^+0.0000P] where P=(Fo^2^+2Fc^2^)/3'
_refine_ls_weighting_scheme calc
_refine_ls_wR_factor_gt 0.2435
_refine_ls_wR_factor_ref 0.2769
_reflns_number_gt 2729
_reflns_number_total 4116
_reflns_threshold_expression >2sigma(I)
_cod_data_source_file ic060585jsi20060406_102313_3.cif
_cod_data_source_block cy_16
_cod_depositor_comments
;
The following automatic conversions were performed:
'_exptl_absorpt_correction_type' value 'Gaussian' changed to 'gaussian'
according to '/home/saulius/struct/CIF-dictionaries/cif_core.dic'
dictionary named 'cif_core.dic' version 2.4.1 from 2010-06-29.

Automatic conversion script
Id: cif_fix_enum 1527 2010-12-29 10:47:43Z saulius 
;
_cod_database_code 4306840

loop_
_symmetry_equiv_pos_as_xyz
'x, y, z'
'x+1/2, -y+1/2, -z'
'-x, y+1/2, -z+1/2'
'-x+1/2, -y, z+1/2'
'-x, -y, -z'
'-x-1/2, y-1/2, z'
'x, -y-1/2, z-1/2'
'x-1/2, y, -z-1/2'

loop_
_atom_site_label
_atom_site_type_symbol
_atom_site_fract_x
_atom_site_fract_y
_atom_site_fract_z
_atom_site_U_iso_or_equiv
_atom_site_adp_type
_atom_site_occupancy
_atom_site_symmetry_multiplicity
_atom_site_calc_flag
_atom_site_refinement_flags
_atom_site_disorder_assembly
_atom_site_disorder_group
Mo Mo 0.13206(4) 0.14721(3) 0.02017(3) 0.0242(4) Uani 0.522(3) 1 d PD A 1
S1 S 0.1362(3) 0.05955(15) -0.0565(2) 0.0490(9) Uani 0.522(3) 1 d PD A 1
N11 N 0.1302(4) 0.2583(3) 0.0818(3) 0.0282(13) Uani 0.522(3) 1 d PD A 1
N12 N 0.1323(4) 0.3181(3) 0.0364(4) 0.0267(13) Uani 0.522(3) 1 d PD A 1
C11 C 0.1328(6) 0.2311(4) 0.2209(5) 0.049(2) Uani 0.522(3) 1 d PD A 1
C12 C 0.1317(5) 0.2793(3) 0.1532(4) 0.0318(16) Uani 0.522(3) 1 d PD A 1
C13 C 0.1322(5) 0.3555(4) 0.1553(5) 0.0382(19) Uani 0.522(3) 1 d PD A 1
C14 C 0.1318(5) 0.3762(4) 0.0810(5) 0.0325(18) Uani 0.522(3) 1 d PDU A 1
C15 C 0.1289(13) 0.4492(6) 0.0489(9) 0.040(3) Uani 0.522(3) 1 d PDU A 1
N21 N 0.2388(4) 0.2033(3) -0.0434(3) 0.0256(12) Uani 0.522(3) 1 d PD A 1
N22 N 0.2213(4) 0.2704(2) -0.0729(3) 0.0265(12) Uani 0.522(3) 1 d PD A 1
C21 C 0.3684(7) 0.1142(5) -0.0493(10) 0.038(4) Uani 0.522(3) 1 d PD A 1
C22 C 0.3259(5) 0.1849(4) -0.0665(4) 0.0329(15) Uani 0.522(3) 1 d PD A 1
C23 C 0.3639(8) 0.2398(9) -0.1124(14) 0.046(6) Uani 0.522(3) 1 d PD A 1
C24 C 0.2972(5) 0.2919(4) -0.1121(4) 0.0351(16) Uani 0.522(3) 1 d PD A 1
C25 C 0.3024(7) 0.3624(4) -0.1507(5) 0.050(2) Uani 0.522(3) 1 d PD A 1
N31 N 0.0254(4) 0.2025(3) -0.0446(3) 0.0277(12) Uani 0.522(3) 1 d PD A 1
N32 N 0.0433(4) 0.2691(3) -0.0743(3) 0.0301(13) Uani 0.522(3) 1 d PD A 1
C31 C -0.1029(6) 0.1120(5) -0.0495(5) 0.047(2) Uani 0.522(3) 1 d PD A 1
C32 C -0.0614(4) 0.1819(4) -0.0681(4) 0.0297(15) Uani 0.522(3) 1 d PD A 1
C33 C -0.1005(5) 0.2367(4) -0.1112(4) 0.0393(17) Uani 0.522(3) 1 d PD A 1
C34 C -0.0338(5) 0.2903(4) -0.1135(4) 0.0350(16) Uani 0.522(3) 1 d PD A 1
C35 C -0.0409(6) 0.3611(4) -0.1521(5) 0.049(2) Uani 0.522(3) 1 d PD A 1
B B 0.1276(7) 0.3084(5) -0.0517(5) 0.028(2) Uani 0.522(3) 1 d PDU A 1
O41 O 0.2209(3) 0.1138(2) 0.1008(3) 0.0317(11) Uani 0.522(3) 1 d PD A 1
O42 O 0.0414(3) 0.1137(2) 0.0979(3) 0.0306(11) Uani 0.522(3) 1 d PD A 1
C41 C 0.1802(5) 0.0679(3) 0.1484(4) 0.0271(14) Uani 0.522(3) 1 d PD A 1
C42 C 0.0806(5) 0.0673(3) 0.1475(4) 0.0323(16) Uani 0.522(3) 1 d PD A 1
C43 C 0.0292(6) 0.0237(3) 0.1968(4) 0.0375(17) Uani 0.522(3) 1 d PD A 1
C44 C 0.0788(8) -0.0200(4) 0.2465(5) 0.042(2) Uani 0.522(3) 1 d PD A 1
C45 C 0.1777(13) -0.0200(7) 0.2475(9) 0.049(3) Uani 0.522(3) 1 d PD A 1
C46 C 0.2282(6) 0.0240(3) 0.1995(4) 0.0434(19) Uani 0.522(3) 1 d PD A 1
MoA Mo 0.6036(4) 0.1469(3) 0.0197(2) 0.041(3) Uani 0.125(6) 1 d PD B 2
S1A S 0.5978(16) 0.0583(10) -0.0569(10) 0.064(7) Uani 0.125(6) 1 d PDU B 2
N11A N 0.6012(17) 0.2573(8) 0.0815(8) 0.033(6) Uiso 0.125(6) 1 d PD B 2
N12A N 0.6125(16) 0.3181(9) 0.0351(9) 0.029(6) Uiso 0.125(6) 1 d PD B 2
C11A C 0.600(3) 0.2307(17) 0.2217(14) 0.052(9) Uiso 0.125(6) 1 d PD B 2
C12A C 0.605(2) 0.2783(11) 0.1527(10) 0.038(8) Uiso 0.125(6) 1 d PD B 2
C13A C 0.597(3) 0.3561(12) 0.1540(13) 0.063(11) Uiso 0.125(6) 1 d PD B 2
C14A C 0.608(3) 0.3761(11) 0.0799(12) 0.043(8) Uiso 0.125(6) 1 d PD B 2
C15A C 0.614(3) 0.4482(14) 0.048(2) 0.008(9) Uiso 0.125(6) 1 d PD B 2
N21A N 0.7107(11) 0.2010(9) -0.0429(11) 0.036(6) Uiso 0.125(6) 1 d PD B 2
N22A N 0.6926(13) 0.2673(10) -0.0746(13) 0.040(7) Uiso 0.125(6) 1 d PD B 2
C21A C 0.842(3) 0.1128(15) -0.049(2) 0.049(10) Uiso 0.125(6) 1 d PD B 2
C22A C 0.7973(17) 0.1826(14) -0.069(2) 0.053(9) Uiso 0.125(6) 1 d PD B 2
C23A C 0.837(2) 0.2375(14) -0.113(2) 0.045(9) Uiso 0.125(6) 1 d PD B 2
C24A C 0.7677(16) 0.2883(12) -0.1142(17) 0.041(8) Uiso 0.125(6) 1 d PD B 2
C25A C 0.773(2) 0.3592(13) -0.1523(19) 0.045(9) Uiso 0.125(6) 1 d PD B 2
N31A N 0.4943(12) 0.2022(10) -0.0420(12) 0.046(7) Uiso 0.125(6) 1 d PD B 2
N32A N 0.5135(14) 0.2683(11) -0.0711(14) 0.048(8) Uiso 0.125(6) 1 d PD B 2
C31A C 0.363(5) 0.113(4) -0.041(7) 0.10(5) Uiso 0.125(6) 1 d PD B 2
C32A C 0.4092(17) 0.1798(14) -0.067(2) 0.050(9) Uiso 0.125(6) 1 d PD B 2
C33A C 0.367(3) 0.238(2) -0.102(5) 0.03(2) Uiso 0.125(6) 1 d PD B 2
C34A C 0.4367(17) 0.2890(14) -0.1111(19) 0.043(8) Uiso 0.125(6) 1 d PD B 2
C35A C 0.429(3) 0.3599(17) -0.151(3) 0.071(13) Uiso 0.125(6) 1 d PD B 2
BA B 0.5992(14) 0.3068(14) -0.0527(12) 0.047(10) Uiso 0.125(6) 1 d PD B 2
O41A O 0.6933(12) 0.1133(11) 0.0996(9) 0.048(7) Uiso 0.125(6) 1 d PD B 2
O42A O 0.5120(11) 0.1130(10) 0.0999(8) 0.040(6) Uiso 0.125(6) 1 d PD B 2
C41A C 0.6532(14) 0.0671(15) 0.1468(15) 0.042(8) Uiso 0.125(6) 1 d PD B 2
C42A C 0.5542(14) 0.0681(14) 0.1497(14) 0.039(8) Uiso 0.125(6) 1 d PD B 2
C43A C 0.5063(18) 0.0218(16) 0.1985(17) 0.045(9) Uiso 0.125(6) 1 d PD B 2
C44A C 0.556(3) -0.032(4) 0.238(6) 0.16(6) Uiso 0.125(6) 1 d PD B 2
C45A C 0.654(3) -0.019(4) 0.249(5) 0.06(2) Uiso 0.125(6) 1 d PD B 2
C46A C 0.7026(18) 0.0234(16) 0.1978(16) 0.042(8) Uiso 0.125(6) 1 d PD B 2
MoB Mo 0.6025(11) 0.1057(13) 0.0192(7) 0.121(6) Uani 0.084(5) 1 d PD C 3
S1B S 0.604(2) 0.0163(18) -0.0565(16) 0.136(15) Uani 0.084(5) 1 d PD C 3
N11B N 0.597(3) 0.2172(15) 0.0794(16) 0.106(8) Uiso 0.084(5) 1 d PD C 3
N12B N 0.589(4) 0.2770(17) 0.0321(18) 0.106(8) Uiso 0.084(5) 1 d PD C 3
C11B C 0.583(7) 0.196(3) 0.221(2) 0.106(8) Uiso 0.084(5) 1 d PD C 3
C12B C 0.582(6) 0.240(2) 0.1492(18) 0.106(8) Uiso 0.084(5) 1 d PD C 3
C13B C 0.595(7) 0.317(2) 0.149(2) 0.106(8) Uiso 0.084(5) 1 d PD C 3
C14B C 0.613(6) 0.334(2) 0.075(2) 0.106(8) Uiso 0.084(5) 1 d PD C 3
C15B C 0.618(8) 0.405(2) 0.039(4) 0.106(8) Uiso 0.084(5) 1 d PD C 3
N21B N 0.7093(19) 0.1611(18) -0.044(2) 0.106(8) Uiso 0.084(5) 1 d PD C 3
N22B N 0.694(2) 0.230(2) -0.068(3) 0.106(8) Uiso 0.084(5) 1 d PD C 3
C21B C 0.828(5) 0.068(3) -0.077(5) 0.106(8) Uiso 0.084(5) 1 d PD C 3
C22B C 0.797(3) 0.143(2) -0.068(4) 0.106(8) Uiso 0.084(5) 1 d PD C 3
C23B C 0.840(3) 0.203(3) -0.102(5) 0.106(8) Uiso 0.084(5) 1 d PD C 3
C24B C 0.765(3) 0.248(3) -0.115(3) 0.106(8) Uiso 0.084(5) 1 d PD C 3
C25B C 0.774(5) 0.320(3) -0.149(5) 0.106(8) Uiso 0.084(5) 1 d PD C 3
N31B N 0.4938(19) 0.1582(19) -0.044(2) 0.106(8) Uiso 0.084(5) 1 d PD C 3
N32B N 0.515(2) 0.222(2) -0.080(2) 0.106(8) Uiso 0.084(5) 1 d PD C 3
C31B C 0.366(4) 0.071(3) -0.078(6) 0.106(8) Uiso 0.084(5) 1 d PD C 3
C32B C 0.402(3) 0.143(3) -0.059(4) 0.106(8) Uiso 0.084(5) 1 d PD C 3
C33B C 0.363(3) 0.207(3) -0.085(5) 0.106(8) Uiso 0.084(5) 1 d PD C 3
C34B C 0.437(3) 0.243(3) -0.119(4) 0.106(8) Uiso 0.084(5) 1 d PD C 3
C35B C 0.436(5) 0.309(3) -0.168(4) 0.106(8) Uiso 0.084(5) 1 d PD C 3
BB B 0.595(3) 0.265(2) -0.0558(19) 0.106(8) Uiso 0.084(5) 1 d PD C 3
O41B O 0.694(2) 0.075(2) 0.0995(17) 0.130(13) Uiso 0.084(5) 1 d PD C 3
O42B O 0.514(2) 0.069(2) 0.0991(16) 0.130(13) Uiso 0.084(5) 1 d PD C 3
C41B C 0.658(3) 0.025(4) 0.144(4) 0.130(13) Uiso 0.084(5) 1 d PD C 3
C42B C 0.559(3) 0.027(4) 0.152(3) 0.130(13) Uiso 0.084(5) 1 d PD C 3
C43B C 0.516(4) -0.028(4) 0.193(5) 0.130(13) Uiso 0.084(5) 1 d PD C 3
C44B C 0.568(4) -0.071(5) 0.243(5) 0.130(13) Uiso 0.084(5) 1 d PD C 3
C45B C 0.668(4) -0.071(5) 0.236(6) 0.130(13) Uiso 0.084(5) 1 d PD C 3
C46B C 0.711(4) -0.017(5) 0.193(6) 0.130(13) Uiso 0.084(5) 1 d PD C 3
MoC Mo 0.6153(11) 0.1830(14) 0.0196(7) 0.160(7) Uani 0.138(7) 1 d PD D 4
S1C S 0.609(3) 0.0918(18) -0.0537(16) 0.21(2) Uani 0.138(7) 1 d PD D 4
N11C N 0.616(3) 0.2939(16) 0.0798(15) 0.143(8) Uiso 0.138(7) 1 d PD D 4
N12C N 0.612(4) 0.3532(17) 0.0321(17) 0.143(8) Uiso 0.138(7) 1 d PD D 4
C11C C 0.615(5) 0.268(3) 0.220(2) 0.143(8) Uiso 0.138(7) 1 d PD D 4
C12C C 0.626(6) 0.315(2) 0.1506(17) 0.143(8) Uiso 0.138(7) 1 d PD D 4
C13C C 0.636(5) 0.392(2) 0.151(2) 0.143(8) Uiso 0.138(7) 1 d PD D 4
C14C C 0.623(6) 0.4110(19) 0.077(2) 0.143(8) Uiso 0.138(7) 1 d PD D 4
C15C C 0.589(6) 0.481(2) 0.048(3) 0.143(8) Uiso 0.138(7) 1 d PD D 4
N21C N 0.7242(19) 0.2344(19) -0.0429(19) 0.143(8) Uiso 0.138(7) 1 d PD D 4
N22C N 0.710(2) 0.302(2) -0.073(2) 0.143(8) Uiso 0.138(7) 1 d PD D 4
C21C C 0.848(5) 0.140(3) -0.055(6) 0.143(8) Uiso 0.138(7) 1 d PD D 4
C22C C 0.810(3) 0.214(3) -0.067(4) 0.143(8) Uiso 0.138(7) 1 d PD D 4
C23C C 0.843(4) 0.262(3) -0.123(4) 0.143(8) Uiso 0.138(7) 1 d PD D 4
C24C C 0.789(3) 0.321(2) -0.109(3) 0.143(8) Uiso 0.138(7) 1 d PD D 4
C25C C 0.801(4) 0.389(3) -0.151(3) 0.143(8) Uiso 0.138(7) 1 d PD D 4
N31C N 0.5076(19) 0.2379(19) -0.0430(18) 0.143(8) Uiso 0.138(7) 1 d PD D 4
N32C N 0.531(2) 0.301(2) -0.079(2) 0.143(8) Uiso 0.138(7) 1 d PD D 4
C31C C 0.386(6) 0.142(3) -0.057(6) 0.143(8) Uiso 0.138(7) 1 d PD D 4
C32C C 0.421(3) 0.216(3) -0.067(3) 0.143(8) Uiso 0.138(7) 1 d PD D 4
C33C C 0.402(4) 0.259(3) -0.130(3) 0.143(8) Uiso 0.138(7) 1 d PD D 4
C34C C 0.451(3) 0.322(2) -0.115(4) 0.143(8) Uiso 0.138(7) 1 d PD D 4
C35C C 0.437(4) 0.393(3) -0.150(4) 0.143(8) Uiso 0.138(7) 1 d PD D 4
BC B 0.615(2) 0.342(2) -0.0565(18) 0.143(8) Uiso 0.138(7) 1 d PD D 4
O41C O 0.7014(18) 0.149(2) 0.1018(15) 0.154(11) Uiso 0.138(7) 1 d PD D 4
O42C O 0.5225(18) 0.150(2) 0.1001(15) 0.154(11) Uiso 0.138(7) 1 d PD D 4
C41C C 0.662(2) 0.100(3) 0.146(3) 0.154(11) Uiso 0.138(7) 1 d PD D 4
C42C C 0.562(2) 0.101(3) 0.148(3) 0.154(11) Uiso 0.138(7) 1 d PD D 4
C43C C 0.516(3) 0.056(3) 0.199(3) 0.154(11) Uiso 0.138(7) 1 d PD D 4
C44C C 0.567(4) 0.011(4) 0.248(4) 0.154(11) Uiso 0.138(7) 1 d PD D 4
C45C C 0.666(4) 0.013(4) 0.247(4) 0.154(11) Uiso 0.138(7) 1 d PD D 4
C46C C 0.711(3) 0.064(3) 0.203(3) 0.154(11) Uiso 0.138(7) 1 d PD D 4
MoD Mo 0.6570(18) 0.1360(12) 0.0199(8) 0.207(10) Uiso 0.132(8) 1 d PD E 5
S1D S 0.660(3) 0.0469(17) -0.0563(18) 0.23(3) Uiso 0.132(8) 1 d PD E 5
N11D N 0.652(4) 0.2446(16) 0.0846(18) 0.215(14) Uiso 0.132(8) 1 d PD E 5
N12D N 0.668(4) 0.3057(17) 0.040(2) 0.215(14) Uiso 0.132(8) 1 d PD E 5
C11D C 0.656(9) 0.218(4) 0.225(3) 0.215(14) Uiso 0.132(8) 1 d PD E 5
C12D C 0.652(8) 0.265(2) 0.156(2) 0.215(14) Uiso 0.132(8) 1 d PD E 5
C13D C 0.648(8) 0.343(2) 0.158(3) 0.215(14) Uiso 0.132(8) 1 d PD E 5
C14D C 0.642(5) 0.363(2) 0.083(3) 0.215(14) Uiso 0.132(8) 1 d PD E 5
C15D C 0.583(9) 0.418(5) 0.048(5) 0.215(14) Uiso 0.132(8) 1 d PD E 5
N21D N 0.768(2) 0.1906(19) -0.039(2) 0.215(14) Uiso 0.132(8) 1 d PD E 5
N22D N 0.753(3) 0.258(2) -0.071(3) 0.215(14) Uiso 0.132(8) 1 d PD E 5
C21D C 0.890(6) 0.104(4) -0.082(7) 0.215(14) Uiso 0.132(8) 1 d PD E 5
C22D C 0.859(3) 0.175(3) -0.053(4) 0.215(14) Uiso 0.132(8) 1 d PD E 5
C23D C 0.907(3) 0.240(3) -0.066(5) 0.215(14) Uiso 0.132(8) 1 d PD E 5
C24D C 0.837(3) 0.283(3) -0.094(4) 0.215(14) Uiso 0.132(8) 1 d PD E 5
C25D C 0.848(5) 0.332(5) -0.161(5) 0.215(14) Uiso 0.132(8) 1 d PD E 5
N31D N 0.552(3) 0.1918(18) -0.044(2) 0.215(14) Uiso 0.132(8) 1 d PD E 5
N32D N 0.573(3) 0.260(2) -0.068(3) 0.215(14) Uiso 0.132(8) 1 d PD E 5
C31D C 0.428(5) 0.104(3) -0.082(6) 0.215(14) Uiso 0.132(8) 1 d PD E 5
C32D C 0.461(3) 0.177(3) -0.060(4) 0.215(14) Uiso 0.132(8) 1 d PD E 5
C33D C 0.420(3) 0.241(3) -0.081(6) 0.215(14) Uiso 0.132(8) 1 d PD E 5
C34D C 0.493(4) 0.286(3) -0.100(6) 0.215(14) Uiso 0.132(8) 1 d PD E 5
C35D C 0.490(6) 0.356(4) -0.141(6) 0.215(14) Uiso 0.132(8) 1 d PD E 5
BD B 0.660(3) 0.297(2) -0.049(2) 0.215(14) Uiso 0.132(8) 1 d PD E 5
O41D O 0.743(3) 0.101(2) 0.1029(18) 0.202(18) Uiso 0.132(8) 1 d PD E 5
O42D O 0.565(3) 0.096(2) 0.0958(18) 0.202(18) Uiso 0.132(8) 1 d PD E 5
C41D C 0.705(3) 0.048(3) 0.142(4) 0.202(18) Uiso 0.132(8) 1 d PD E 5
C42D C 0.605(3) 0.043(3) 0.137(3) 0.202(18) Uiso 0.132(8) 1 d PD E 5
C43D C 0.560(4) 0.004(5) 0.195(5) 0.202(18) Uiso 0.132(8) 1 d PD E 5
C44D C 0.608(5) -0.045(6) 0.242(6) 0.202(18) Uiso 0.132(8) 1 d PD E 5
C45D C 0.706(5) -0.052(5) 0.230(6) 0.202(18) Uiso 0.132(8) 1 d PD E 5
C46D C 0.754(4) -0.002(4) 0.186(6) 0.202(18) Uiso 0.132(8) 1 d PD E 5

loop_
_atom_site_aniso_label
_atom_site_aniso_U_11
_atom_site_aniso_U_22
_atom_site_aniso_U_33
_atom_site_aniso_U_23
_atom_site_aniso_U_13
_atom_site_aniso_U_12
Mo 0.0205(5) 0.0158(5) 0.0362(5) 0.0046(2) 0.0002(2) -0.00040(19)
S1 0.051(2) 0.0287(13) 0.067(2) -0.0121(11) 0.0014(16) -0.0031(11)
N11 0.031(3) 0.015(3) 0.039(3) 0.000(2) 0.002(3) 0.002(2)
N12 0.032(3) 0.016(3) 0.033(3) 0.003(2) -0.003(3) 0.010(2)
C11 0.071(6) 0.042(4) 0.033(4) -0.002(3) 0.000(4) 0.006(4)
C12 0.033(4) 0.020(3) 0.042(4) -0.003(3) 0.005(3) 0.000(2)
C13 0.042(5) 0.028(4) 0.045(4) -0.009(3) -0.001(3) 0.000(3)
C14 0.027(3) 0.018(3) 0.053(5) -0.006(3) -0.003(3) -0.001(3)
C15 0.044(7) 0.014(4) 0.064(6) -0.003(4) 0.000(5) 0.004(4)
N21 0.020(3) 0.020(2) 0.036(3) 0.006(2) -0.001(2) 0.002(2)
N22 0.021(3) 0.017(2) 0.041(3) 0.007(2) 0.000(2) -0.004(2)
C21 0.029(5) 0.043(6) 0.040(5) 0.003(4) 0.006(4) 0.009(3)
C22 0.022(3) 0.041(4) 0.035(4) 0.006(3) 0.005(3) -0.002(3)
C23 0.029(6) 0.068(11) 0.041(10) 0.010(5) 0.004(4) -0.008(4)
C24 0.031(4) 0.040(4) 0.035(4) 0.009(3) -0.002(3) -0.012(3)
C25 0.057(5) 0.047(4) 0.046(5) 0.021(4) -0.004(4) -0.024(4)
N31 0.024(3) 0.020(3) 0.040(3) 0.001(2) -0.003(2) -0.003(2)
N32 0.033(3) 0.022(3) 0.036(3) 0.008(2) -0.004(3) 0.001(2)
C31 0.028(4) 0.050(5) 0.063(6) -0.004(4) 0.008(4) -0.016(4)
C32 0.011(3) 0.036(4) 0.042(4) -0.008(3) -0.002(3) -0.003(3)
C33 0.027(4) 0.045(4) 0.046(4) -0.006(3) -0.010(3) 0.005(3)
C34 0.031(4) 0.037(4) 0.037(4) 0.008(3) 0.001(3) 0.012(3)
C35 0.044(5) 0.042(4) 0.060(5) 0.018(4) -0.004(4) 0.020(4)
B 0.031(2) 0.026(2) 0.028(3) 0.0036(18) -0.0056(18) 0.0042(17)
O41 0.022(2) 0.028(2) 0.045(3) 0.012(2) -0.003(2) 0.0034(18)
O42 0.018(2) 0.026(2) 0.048(3) 0.009(2) 0.002(2) -0.0025(18)
C41 0.030(3) 0.022(3) 0.029(4) 0.001(3) 0.002(3) 0.000(3)
C42 0.035(4) 0.018(3) 0.044(4) 0.002(3) 0.004(3) -0.001(3)
C43 0.052(4) 0.026(3) 0.034(4) -0.003(3) 0.014(3) -0.003(3)
C44 0.062(5) 0.029(4) 0.036(5) 0.010(3) 0.005(4) -0.004(4)
C45 0.064(7) 0.034(6) 0.049(8) 0.013(4) -0.005(6) 0.006(5)
C46 0.062(5) 0.027(3) 0.041(4) 0.013(3) -0.008(4) 0.004(3)
MoA 0.045(3) 0.048(4) 0.030(3) 0.001(2) -0.0032(15) -0.004(2)
S1A 0.065(10) 0.067(11) 0.061(8) -0.010(7) -0.001(7) -0.001(7)
MoB 0.111(8) 0.145(16) 0.107(9) -0.002(9) 0.005(6) -0.055(10)
S1B 0.074(17) 0.17(4) 0.17(3) -0.07(3) 0.013(19) -0.05(2)
MoC 0.195(12) 0.170(17) 0.116(9) -0.015(9) 0.025(7) 0.006(10)
S1C 0.30(5) 0.16(4) 0.16(3) -0.07(3) -0.01(3) -0.02(3)

loop_
_atom_type_symbol
_atom_type_description
_atom_type_scat_dispersion_real
_atom_type_scat_dispersion_imag
_atom_type_scat_source
C C 0.0033 0.0016 'International Tables Vol C Tables 4.2.6.8 and 6.1.1.4'
H H 0.0000 0.0000 'International Tables Vol C Tables 4.2.6.8 and 6.1.1.4'
B B 0.0013 0.0007 'International Tables Vol C Tables 4.2.6.8 and 6.1.1.4'
N N 0.0061 0.0033 'International Tables Vol C Tables 4.2.6.8 and 6.1.1.4'
O O 0.0106 0.0060 'International Tables Vol C Tables 4.2.6.8 and 6.1.1.4'
S S 0.1246 0.1234 'International Tables Vol C Tables 4.2.6.8 and 6.1.1.4'
Mo Mo -1.6832 0.6857 'International Tables Vol C Tables 4.2.6.8 and 6.1.1.4'

loop_
_geom_angle_atom_site_label_1
_geom_angle_atom_site_label_2
_geom_angle_atom_site_label_3
_geom_angle
_geom_angle_site_symmetry_1
_geom_angle_site_symmetry_3
_geom_angle_publ_flag
O42 Mo O41 79.59(19) . . ?
O42 Mo S1 101.78(17) . . ?
O41 Mo S1 100.58(16) . . ?
O42 Mo N21 165.8(2) . . ?
O41 Mo N21 94.60(19) . . ?
S1 Mo N21 92.03(18) . . ?
O42 Mo N31 93.6(2) . . ?
O41 Mo N31 165.2(2) . . ?
S1 Mo N31 93.61(17) . . ?
N21 Mo N31 88.9(2) . . ?
O42 Mo N11 87.80(19) . . ?
O41 Mo N11 87.93(19) . . ?
S1 Mo N11 168.14(18) . . ?
N21 Mo N11 78.96(19) . . ?
N31 Mo N11 78.66(19) . . ?
C12 N11 N12 107.6(5) . . ?
C12 N11 Mo 134.8(4) . . ?
N12 N11 Mo 117.5(4) . . ?
C14 N12 N11 109.3(6) . . ?
C14 N12 B 132.1(7) . . ?
N11 N12 B 118.3(6) . . ?
N11 C12 C13 109.0(6) . . ?
N11 C12 C11 125.0(6) . . ?
C13 C12 C11 126.0(7) . . ?
C14 C13 C12 105.1(7) . . ?
N12 C14 C13 108.8(7) . . ?
N12 C14 C15 122.3(9) . . ?
C13 C14 C15 128.8(9) . . ?
C22 N21 N22 106.7(5) . . ?
C22 N21 Mo 132.2(4) . . ?
N22 N21 Mo 121.0(4) . . ?
C24 N22 N21 108.9(5) . . ?
C24 N22 B 131.9(6) . . ?
N21 N22 B 119.0(5) . . ?
N21 C22 C23 109.3(9) . . ?
N21 C22 C21 122.7(7) . . ?
C23 C22 C21 127.9(10) . . ?
C24 C23 C22 105.2(12) . . ?
N22 C24 C23 109.8(8) . . ?
N22 C24 C25 122.8(7) . . ?
C23 C24 C25 127.4(9) . . ?
C32 N31 N32 108.1(5) . . ?
C32 N31 Mo 131.1(4) . . ?
N32 N31 Mo 120.6(4) . . ?
C34 N32 N31 108.3(5) . . ?
C34 N32 B 130.4(6) . . ?
N31 N32 B 120.6(6) . . ?
N31 C32 C33 108.3(6) . . ?
N31 C32 C31 123.3(7) . . ?
C33 C32 C31 128.5(6) . . ?
C34 C33 C32 106.7(6) . . ?
N32 C34 C33 108.6(6) . . ?
N32 C34 C35 123.2(7) . . ?
C33 C34 C35 128.2(7) . . ?
N32 B N22 113.4(7) . . ?
N32 B N12 111.3(7) . . ?
N22 B N12 104.8(6) . . ?
C41 O41 Mo 112.1(4) . . ?
C42 O42 Mo 112.6(4) . . ?
O41 C41 C46 125.2(6) . . ?
O41 C41 C42 115.5(5) . . ?
C46 C41 C42 119.3(6) . . ?
O42 C42 C43 124.4(6) . . ?
O42 C42 C41 114.3(5) . . ?
C43 C42 C41 121.2(6) . . ?
C44 C43 C42 118.3(8) . . ?
C43 C44 C45 120.8(11) . . ?
C46 C45 C44 120.6(13) . . ?
C45 C46 C41 119.7(10) . . ?
O41A MoA O42A 79.5(6) . . ?
O41A MoA N21A 93.5(7) . . ?
O42A MoA N21A 165.5(8) . . ?
O41A MoA S1A 102.4(8) . . ?
O42A MoA S1A 99.4(8) . . ?
N21A MoA S1A 94.5(7) . . ?
O41A MoA N31A 164.3(9) . . ?
O42A MoA N31A 92.4(7) . . ?
N21A MoA N31A 91.2(7) . . ?
S1A MoA N31A 92.1(7) . . ?
O41A MoA N11A 88.1(7) . . ?
O42A MoA N11A 87.2(7) . . ?
N21A MoA N11A 79.9(7) . . ?
S1A MoA N11A 168.4(7) . . ?
N31A MoA N11A 78.0(7) . . ?
C12A N11A N12A 107.3(13) . . ?
C12A N11A MoA 135.0(12) . . ?
N12A N11A MoA 116.9(10) . . ?
C14A N12A N11A 108.6(13) . . ?
C14A N12A BA 132.6(17) . . ?
N11A N12A BA 116.2(14) . . ?
N11A C12A C13A 108.2(15) . . ?
N11A C12A C11A 125.6(19) . . ?
C13A C12A C11A 125.2(18) . . ?
C14A C13A C12A 104.6(16) . . ?
N12A C14A C13A 109.5(16) . . ?
N12A C14A C15A 122(2) . . ?
C13A C14A C15A 129(2) . . ?
C22A N21A N22A 105.3(13) . . ?
C22A N21A MoA 134.0(13) . . ?
N22A N21A MoA 120.3(11) . . ?
C24A N22A N21A 109.2(14) . . ?
C24A N22A BA 131.4(16) . . ?
N21A N22A BA 119.0(15) . . ?
N21A C22A C23A 110.7(16) . . ?
N21A C22A C21A 122.1(19) . . ?
C23A C22A C21A 127.2(19) . . ?
C24A C23A C22A 103.7(17) . . ?
N22A C24A C23A 111.0(16) . . ?
N22A C24A C25A 122.5(18) . . ?
C23A C24A C25A 126.6(19) . . ?
C32A N31A N32A 109.8(14) . . ?
C32A N31A MoA 130.7(14) . . ?
N32A N31A MoA 118.9(11) . . ?
C34A N32A N31A 107.2(14) . . ?
C34A N32A BA 130.1(17) . . ?
N31A N32A BA 122.5(16) . . ?
N31A C32A C33A 106.2(18) . . ?
N31A C32A C31A 124(3) . . ?
C33A C32A C31A 128(3) . . ?
C34A C33A C32A 106.9(18) . . ?
N32A C34A C33A 108.4(17) . . ?
N32A C34A C35A 123(2) . . ?
C33A C34A C35A 128(2) . . ?
N32A BA N12A 112.8(17) . . ?
N32A BA N22A 114.4(18) . . ?
N12A BA N22A 101.9(15) . . ?
C41A O41A MoA 112.0(12) . . ?
C42A O42A MoA 111.4(12) . . ?
O41A C41A C46A 124.8(17) . . ?
O41A C41A C42A 116.1(15) . . ?
C46A C41A C42A 118.8(16) . . ?
O42A C42A C43A 124.9(17) . . ?
O42A C42A C41A 115.1(15) . . ?
C43A C42A C41A 119.9(16) . . ?
C42A C43A C44A 120(2) . . ?
C43A C44A C45A 116(3) . . ?
C46A C45A C44A 119(3) . . ?
C45A C46A C41A 120(2) . . ?
O41B MoB O42B 79.2(9) . . ?
O41B MoB N21B 92.6(10) . . ?
O42B MoB N21B 165.9(13) . . ?
O41B MoB N31B 164.9(13) . . ?
O42B MoB N31B 94.4(10) . . ?
N21B MoB N31B 90.7(10) . . ?
O41B MoB S1B 101.6(11) . . ?
O42B MoB S1B 99.6(11) . . ?
N21B MoB S1B 93.3(10) . . ?
N31B MoB S1B 92.9(10) . . ?
O41B MoB N11B 87.8(11) . . ?
O42B MoB N11B 88.8(10) . . ?
N21B MoB N11B 79.4(10) . . ?
N31B MoB N11B 78.3(10) . . ?
S1B MoB N11B 168.4(10) . . ?
C12B N11B N12B 106.0(18) . . ?
C12B N11B MoB 135.5(17) . . ?
N12B N11B MoB 117.1(13) . . ?
C14B N12B N11B 106.7(19) . . ?
C14B N12B BB 131(2) . . ?
N11B N12B BB 117.5(19) . . ?
N11B C12B C13B 107.9(19) . . ?
N11B C12B C11B 127(3) . . ?
C13B C12B C11B 123(3) . . ?
C14B C13B C12B 104.4(18) . . ?
N12B C14B C13B 108(2) . . ?
N12B C14B C15B 120(3) . . ?
C13B C14B C15B 128(3) . . ?
C22B N21B N22B 106.2(16) . . ?
C22B N21B MoB 133.2(17) . . ?
N22B N21B MoB 120.6(14) . . ?
C24B N22B N21B 107.6(17) . . ?
C24B N22B BB 131(2) . . ?
N21B N22B BB 119.1(18) . . ?
N21B C22B C23B 109.2(19) . . ?
N21B C22B C21B 123(3) . . ?
C23B C22B C21B 125(3) . . ?
C24B C23B C22B 103(2) . . ?
N22B C24B C23B 109(2) . . ?
N22B C24B C25B 121(3) . . ?
C23B C24B C25B 125(3) . . ?
C32B N31B N32B 108.3(17) . . ?
C32B N31B MoB 133.3(17) . . ?
N32B N31B MoB 118.4(14) . . ?
C34B N32B N31B 107.3(16) . . ?
C34B N32B BB 128(2) . . ?
N31B N32B BB 122(2) . . ?
N31B C32B C33B 104.9(19) . . ?
N31B C32B C31B 125(3) . . ?
C33B C32B C31B 125(3) . . ?
C34B C33B C32B 105(2) . . ?
N32B C34B C33B 105(2) . . ?
N32B C34B C35B 122(3) . . ?
C33B C34B C35B 130(3) . . ?
N32B BB N22B 115(2) . . ?
N32B BB N12B 109(2) . . ?
N22B BB N12B 104.5(19) . . ?
C41B O41B MoB 111.5(18) . . ?
C42B O42B MoB 112.5(16) . . ?
O41B C41B C46B 124(2) . . ?
O41B C41B C42B 115(2) . . ?
C46B C41B C42B 119(2) . . ?
O42B C42B C43B 125(3) . . ?
O42B C42B C41B 114.4(18) . . ?
C43B C42B C41B 117(2) . . ?
C44B C43B C42B 122(3) . . ?
C43B C44B C45B 118(3) . . ?
C46B C45B C44B 119(3) . . ?
C45B C46B C41B 120(3) . . ?
O41C MoC O42C 78.0(9) . . ?
O41C MoC N21C 94.4(10) . . ?
O42C MoC N21C 165.9(12) . . ?
O41C MoC N31C 163.7(12) . . ?
O42C MoC N31C 92.6(10) . . ?
N21C MoC N31C 91.8(10) . . ?
O41C MoC S1C 101.3(11) . . ?
O42C MoC S1C 98.2(11) . . ?
N21C MoC S1C 94.9(10) . . ?
N31C MoC S1C 93.1(10) . . ?
O41C MoC N11C 87.7(10) . . ?
O42C MoC N11C 88.1(10) . . ?
N21C MoC N11C 79.6(9) . . ?
N31C MoC N11C 78.6(9) . . ?
S1C MoC N11C 169.8(10) . . ?
C12C N11C N12C 109.3(16) . . ?
C12C N11C MoC 134.1(17) . . ?
N12C N11C MoC 116.5(13) . . ?
C14C N12C N11C 107.3(16) . . ?
C14C N12C BC 133(2) . . ?
N11C N12C BC 118.5(18) . . ?
N11C C12C C13C 108.2(17) . . ?
N11C C12C C11C 125(2) . . ?
C13C C12C C11C 126(2) . . ?
C14C C13C C12C 104.4(18) . . ?
N12C C14C C13C 110.7(18) . . ?
N12C C14C C15C 119(3) . . ?
C13C C14C C15C 127(3) . . ?
C22C N21C N22C 106.2(15) . . ?
C22C N21C MoC 133.1(16) . . ?
N22C N21C MoC 120.5(14) . . ?
C24C N22C N21C 107.3(16) . . ?
C24C N22C BC 133(2) . . ?
N21C N22C BC 119.2(18) . . ?
N21C C22C C23C 109(2) . . ?
N21C C22C C21C 123(3) . . ?
C23C C22C C21C 125(3) . . ?
C24C C23C C22C 103(2) . . ?
N22C C24C C23C 110(2) . . ?
N22C C24C C25C 124(3) . . ?
C23C C24C C25C 123(3) . . ?
C32C N31C N32C 109.8(16) . . ?
C32C N31C MoC 130.5(17) . . ?
N32C N31C MoC 118.5(14) . . ?
C34C N32C N31C 105.0(17) . . ?
C34C N32C BC 131(2) . . ?
N31C N32C BC 121.5(19) . . ?
N31C C32C C33C 104(2) . . ?
N31C C32C C31C 124(3) . . ?
C33C C32C C31C 125(3) . . ?
C34C C33C C32C 104(2) . . ?
N32C C34C C33C 105(2) . . ?
N32C C34C C35C 124(2) . . ?
C33C C34C C35C 128(3) . . ?
N32C BC N22C 114(2) . . ?
N32C BC N12C 108(2) . . ?
N22C BC N12C 106.0(19) . . ?
C41C O41C MoC 112.8(16) . . ?
C42C O42C MoC 111.8(16) . . ?
O41C C41C C46C 123(2) . . ?
O41C C41C C42C 115(2) . . ?
C46C C41C C42C 119(2) . . ?
O42C C42C C43C 128(2) . . ?
O42C C42C C41C 113.8(18) . . ?
C43C C42C C41C 117.8(19) . . ?
C42C C43C C44C 122(2) . . ?
C43C C44C C45C 119(2) . . ?
C46C C45C C44C 119(3) . . ?
C45C C46C C41C 120(2) . . ?
O41D MoD O42D 78.0(10) . . ?
O41D MoD N21D 93.5(11) . . ?
O42D MoD N21D 166.9(13) . . ?
O41D MoD N31D 164.3(13) . . ?
O42D MoD N31D 94.7(11) . . ?
N21D MoD N31D 91.0(10) . . ?
O41D MoD S1D 100.6(11) . . ?
O42D MoD S1D 97.5(11) . . ?
N21D MoD S1D 93.7(10) . . ?
N31D MoD S1D 94.2(10) . . ?
O41D MoD N11D 87.3(10) . . ?
O42D MoD N11D 89.4(10) . . ?
N21D MoD N11D 80.2(10) . . ?
N31D MoD N11D 78.6(10) . . ?
S1D MoD N11D 170.5(10) . . ?
C12D N11D N12D 106.4(18) . . ?
C12D N11D MoD 136.3(17) . . ?
N12D N11D MoD 116.4(14) . . ?
C14D N12D N11D 107.5(19) . . ?
C14D N12D BD 128(2) . . ?
N11D N12D BD 117(2) . . ?
N11D C12D C13D 108.9(17) . . ?
N11D C12D C11D 126(2) . . ?
C13D C12D C11D 125(2) . . ?
C14D C13D C12D 104.3(19) . . ?
N12D C14D C13D 107.6(19) . . ?
N12D C14D C15D 119(3) . . ?
C13D C14D C15D 129(3) . . ?
C22D N21D N22D 105.1(17) . . ?
C22D N21D MoD 133.4(18) . . ?
N22D N21D MoD 121.5(14) . . ?
C24D N22D N21D 108.3(17) . . ?
C24D N22D BD 131(3) . . ?
N21D N22D BD 116.7(19) . . ?
N21D C22D C23D 107(2) . . ?
N21D C22D C21D 123(3) . . ?
C23D C22D C21D 125(3) . . ?
C24D C23D C22D 103(2) . . ?
N22D C24D C23D 108.9(19) . . ?
N22D C24D C25D 124(3) . . ?
C23D C24D C25D 124(3) . . ?
C32D N31D N32D 109.3(16) . . ?
C32D N31D MoD 131.9(19) . . ?
N32D N31D MoD 118.3(14) . . ?
C34D N32D N31D 107.0(17) . . ?
C34D N32D BD 129(2) . . ?
N31D N32D BD 123(2) . . ?
N31D C32D C33D 105.8(19) . . ?
N31D C32D C31D 123(3) . . ?
C33D C32D C31D 127(3) . . ?
C34D C33D C32D 106(2) . . ?
N32D C34D C33D 107(2) . . ?
N32D C34D C35D 123(2) . . ?
C33D C34D C35D 129(3) . . ?
N32D BD N22D 116(2) . . ?
N32D BD N12D 110(2) . . ?
N22D BD N12D 103.6(19) . . ?
C41D O41D MoD 111.7(18) . . ?
C42D O42D MoD 110.8(17) . . ?
O41D C41D C46D 126(2) . . ?
O41D C41D C42D 115.4(19) . . ?
C46D C41D C42D 118(2) . . ?
O42D C42D C43D 125(3) . . ?
O42D C42D C41D 113(2) . . ?
C43D C42D C41D 117(2) . . ?
C44D C43D C42D 123(2) . . ?
C43D C44D C45D 117(3) . . ?
C46D C45D C44D 120(3) . . ?
C45D C46D C41D 121(2) . . ?

loop_
_geom_bond_atom_site_label_1
_geom_bond_atom_site_label_2
_geom_bond_distance
_geom_bond_site_symmetry_2
_geom_bond_publ_flag
Mo O42 1.977(4) . ?
Mo O41 1.997(4) . ?
Mo S1 2.134(3) . ?
Mo N21 2.157(5) . ?
Mo N31 2.159(5) . ?
Mo N11 2.361(5) . ?
N11 C12 1.313(9) . ?
N11 N12 1.382(8) . ?
N12 C14 1.347(11) . ?
N12 B 1.559(11) . ?
C11 C12 1.497(11) . ?
C12 C13 1.441(9) . ?
C13 C14 1.362(12) . ?
C14 C15 1.491(15) . ?
N21 C22 1.345(8) . ?
N21 N22 1.391(7) . ?
N22 C24 1.340(9) . ?
N22 B 1.554(11) . ?
C21 C22 1.495(12) . ?
C22 C23 1.419(15) . ?
C23 C24 1.365(19) . ?
C24 C25 1.495(9) . ?
N31 C32 1.354(8) . ?
N31 N32 1.386(7) . ?
N32 C34 1.352(9) . ?
N32 B 1.462(11) . ?
C31 C32 1.482(11) . ?
C32 C33 1.396(10) . ?
C33 C34 1.385(11) . ?
C34 C35 1.502(9) . ?
O41 C41 1.335(7) . ?
O42 C42 1.354(8) . ?
C41 C46 1.398(9) . ?
C41 C42 1.411(10) . ?
C42 C43 1.399(9) . ?
C43 C44 1.392(11) . ?
C44 C45 1.40(2) . ?
C45 C46 1.383(18) . ?
MoA O41A 1.996(13) . ?
MoA O42A 2.018(13) . ?
MoA N21A 2.133(13) . ?
MoA S1A 2.148(14) . ?
MoA N31A 2.158(13) . ?
MoA N11A 2.351(13) . ?
N11A C12A 1.311(17) . ?
N11A N12A 1.417(17) . ?
N12A C14A 1.350(19) . ?
N12A BA 1.566(18) . ?
C11A C12A 1.509(19) . ?
C12A C13A 1.475(19) . ?
C13A C14A 1.36(2) . ?
C14A C15A 1.48(2) . ?
N21A C22A 1.353(17) . ?
N21A N22A 1.395(16) . ?
N22A C24A 1.330(17) . ?
N22A BA 1.567(18) . ?
C21A C22A 1.50(2) . ?
C22A C23A 1.42(2) . ?
C23A C24A 1.37(2) . ?
C24A C25A 1.499(18) . ?
N31A C32A 1.351(18) . ?
N31A N32A 1.377(16) . ?
N32A C34A 1.352(17) . ?
N32A BA 1.452(19) . ?
C31A C32A 1.49(2) . ?
C32A C33A 1.40(2) . ?
C33A C34A 1.38(2) . ?
C34A C35A 1.512(19) . ?
O41A C41A 1.331(17) . ?
O42A C42A 1.357(17) . ?
C41A C46A 1.403(18) . ?
C41A C42A 1.405(19) . ?
C42A C43A 1.400(18) . ?
C43A C44A 1.41(2) . ?
C44A C45A 1.42(3) . ?
C45A C46A 1.39(3) . ?
MoB O41B 2.000(15) . ?
MoB O42B 2.006(15) . ?
MoB N21B 2.145(15) . ?
MoB N31B 2.145(15) . ?
MoB S1B 2.149(15) . ?
MoB N11B 2.357(15) . ?
N11B C12B 1.314(18) . ?
N11B N12B 1.408(18) . ?
N12B C14B 1.35(2) . ?
N12B BB 1.562(19) . ?
C11B C12B 1.51(2) . ?
C12B C13B 1.47(2) . ?
C13B C14B 1.37(2) . ?
C14B C15B 1.48(2) . ?
N21B C22B 1.350(18) . ?
N21B N22B 1.395(18) . ?
N22B C24B 1.343(18) . ?
N22B BB 1.560(19) . ?
C21B C22B 1.50(2) . ?
C22B C23B 1.42(2) . ?
C23B C24B 1.37(2) . ?
C24B C25B 1.50(2) . ?
N31B C32B 1.356(18) . ?
N31B N32B 1.388(18) . ?
N32B C34B 1.360(18) . ?
N32B BB 1.46(2) . ?
C31B C32B 1.49(2) . ?
C32B C33B 1.41(2) . ?
C33B C34B 1.39(2) . ?
C34B C35B 1.51(2) . ?
O41B C41B 1.332(18) . ?
O42B C42B 1.365(18) . ?
C41B C46B 1.403(19) . ?
C41B C42B 1.41(2) . ?
C42B C43B 1.41(2) . ?
C43B C44B 1.40(2) . ?
C44B C45B 1.41(3) . ?
C45B C46B 1.39(2) . ?
MoC O41C 1.998(15) . ?
MoC O42C 2.029(15) . ?
MoC N21C 2.128(14) . ?
MoC N31C 2.147(15) . ?
MoC S1C 2.151(15) . ?
MoC N11C 2.346(15) . ?
N11C C12C 1.312(18) . ?
N11C N12C 1.400(18) . ?
N12C C14C 1.35(2) . ?
N12C BC 1.571(19) . ?
C11C C12C 1.51(2) . ?
C12C C13C 1.46(2) . ?
C13C C14C 1.37(2) . ?
C14C C15C 1.49(2) . ?
N21C C22C 1.352(18) . ?
N21C N22C 1.402(17) . ?
N22C C24C 1.330(18) . ?
N22C BC 1.566(19) . ?
C21C C22C 1.50(2) . ?
C22C C23C 1.41(2) . ?
C23C C24C 1.38(2) . ?
C24C C25C 1.498(19) . ?
N31C C32C 1.356(18) . ?
N31C N32C 1.391(18) . ?
N32C C34C 1.356(18) . ?
N32C BC 1.46(2) . ?
C31C C32C 1.50(2) . ?
C32C C33C 1.41(2) . ?
C33C C34C 1.40(2) . ?
C34C C35C 1.502(19) . ?
O41C C41C 1.324(18) . ?
O42C C42C 1.360(18) . ?
C41C C46C 1.402(19) . ?
C41C C42C 1.420(19) . ?
C42C C43C 1.399(18) . ?
C43C C44C 1.41(2) . ?
C44C C45C 1.41(3) . ?
C45C C46C 1.39(2) . ?
MoD O41D 2.009(15) . ?
MoD O42D 2.014(15) . ?
MoD N21D 2.139(15) . ?
MoD N31D 2.139(15) . ?
MoD S1D 2.150(15) . ?
MoD N11D 2.347(15) . ?
N11D C12D 1.310(18) . ?
N11D N12D 1.408(18) . ?
N12D C14D 1.36(2) . ?
N12D BD 1.58(2) . ?
C11D C12D 1.51(2) . ?
C12D C13D 1.47(2) . ?
C13D C14D 1.37(2) . ?
C14D C15D 1.48(2) . ?
N21D C22D 1.352(18) . ?
N21D N22D 1.402(17) . ?
N22D C24D 1.337(19) . ?
N22D BD 1.563(19) . ?
C21D C22D 1.50(2) . ?
C22D C23D 1.42(2) . ?
C23D C24D 1.37(2) . ?
C24D C25D 1.50(2) . ?
N31D C32D 1.354(19) . ?
N31D N32D 1.387(18) . ?
N32D C34D 1.356(18) . ?
N32D BD 1.45(2) . ?
C31D C32D 1.49(2) . ?
C32D C33D 1.40(2) . ?
C33D C34D 1.38(2) . ?
C34D C35D 1.507(19) . ?
O41D C41D 1.331(18) . ?
O42D C42D 1.368(19) . ?
C41D C46D 1.402(19) . ?
C41D C42D 1.42(2) . ?
C42D C43D 1.406(19) . ?
C43D C44D 1.41(2) . ?
C44D C45D 1.42(3) . ?
C45D C46D 1.39(2) . ?

loop_
_geom_torsion_atom_site_label_1
_geom_torsion_atom_site_label_2
_geom_torsion_atom_site_label_3
_geom_torsion_atom_site_label_4
_geom_torsion
_geom_torsion_site_symmetry_1
_geom_torsion_site_symmetry_2
_geom_torsion_site_symmetry_3
_geom_torsion_site_symmetry_4
_geom_torsion_publ_flag
O42 Mo N11 C12 42.5(6) . . . . ?
O41 Mo N11 C12 -37.2(6) . . . . ?
S1 Mo N11 C12 -173.3(6) . . . . ?
N21 Mo N11 C12 -132.3(6) . . . . ?
N31 Mo N11 C12 136.6(6) . . . . ?
O42 Mo N11 N12 -141.2(4) . . . . ?
O41 Mo N11 N12 139.1(4) . . . . ?
S1 Mo N11 N12 2.9(11) . . . . ?
N21 Mo N11 N12 44.0(4) . . . . ?
N31 Mo N11 N12 -47.1(4) . . . . ?
C12 N11 N12 C14 -2.2(7) . . . . ?
Mo N11 N12 C14 -179.4(4) . . . . ?
C12 N11 N12 B -178.0(6) . . . . ?
Mo N11 N12 B 4.8(7) . . . . ?
N12 N11 C12 C13 1.7(7) . . . . ?
Mo N11 C12 C13 178.2(4) . . . . ?
N12 N11 C12 C11 -178.3(7) . . . . ?
Mo N11 C12 C11 -1.8(11) . . . . ?
N11 C12 C13 C14 -0.6(8) . . . . ?
C11 C12 C13 C14 179.4(7) . . . . ?
N11 N12 C14 C13 1.8(8) . . . . ?
B N12 C14 C13 176.8(7) . . . . ?
N11 N12 C14 C15 -176.9(11) . . . . ?
B N12 C14 C15 -1.9(15) . . . . ?
C12 C13 C14 N12 -0.8(8) . . . . ?
C12 C13 C14 C15 177.9(12) . . . . ?
O42 Mo N21 C22 112.4(8) . . . . ?
O41 Mo N21 C22 47.2(6) . . . . ?
S1 Mo N21 C22 -53.6(6) . . . . ?
N31 Mo N21 C22 -147.2(6) . . . . ?
N11 Mo N21 C22 134.2(7) . . . . ?
O42 Mo N21 N22 -71.6(9) . . . . ?
O41 Mo N21 N22 -136.8(5) . . . . ?
S1 Mo N21 N22 122.4(4) . . . . ?
N31 Mo N21 N22 28.8(5) . . . . ?
N11 Mo N21 N22 -49.8(4) . . . . ?
C22 N21 N22 C24 -0.8(7) . . . . ?
Mo N21 N22 C24 -177.7(4) . . . . ?
C22 N21 N22 B -176.2(6) . . . . ?
Mo N21 N22 B 7.0(8) . . . . ?
N22 N21 C22 C23 -1.2(12) . . . . ?
Mo N21 C22 C23 175.2(11) . . . . ?
N22 N21 C22 C21 -176.8(9) . . . . ?
Mo N21 C22 C21 -0.4(12) . . . . ?
N21 C22 C23 C24 2.7(17) . . . . ?
C21 C22 C23 C24 178.0(11) . . . . ?
N21 N22 C24 C23 2.5(13) . . . . ?
B N22 C24 C23 177.1(12) . . . . ?
N21 N22 C24 C25 -179.3(6) . . . . ?
B N22 C24 C25 -4.7(12) . . . . ?
C22 C23 C24 N22 -3.2(17) . . . . ?
C22 C23 C24 C25 178.8(8) . . . . ?
O42 Mo N31 C32 -47.0(6) . . . . ?
O41 Mo N31 C32 -109.0(8) . . . . ?
S1 Mo N31 C32 55.1(6) . . . . ?
N21 Mo N31 C32 147.0(6) . . . . ?
N11 Mo N31 C32 -134.0(6) . . . . ?
O42 Mo N31 N32 137.9(5) . . . . ?
O41 Mo N31 N32 75.9(9) . . . . ?
S1 Mo N31 N32 -120.0(5) . . . . ?
N21 Mo N31 N32 -28.1(5) . . . . ?
N11 Mo N31 N32 50.9(5) . . . . ?
C32 N31 N32 C34 2.3(7) . . . . ?
Mo N31 N32 C34 178.4(4) . . . . ?
C32 N31 N32 B 173.2(7) . . . . ?
Mo N31 N32 B -10.7(8) . . . . ?
N32 N31 C32 C33 -1.9(8) . . . . ?
Mo N31 C32 C33 -177.4(5) . . . . ?
N32 N31 C32 C31 177.7(7) . . . . ?
Mo N31 C32 C31 2.1(10) . . . . ?
N31 C32 C33 C34 0.7(8) . . . . ?
C31 C32 C33 C34 -178.8(8) . . . . ?
N31 N32 C34 C33 -1.9(8) . . . . ?
B N32 C34 C33 -171.5(8) . . . . ?
N31 N32 C34 C35 178.4(6) . . . . ?
B N32 C34 C35 8.8(12) . . . . ?
C32 C33 C34 N32 0.7(9) . . . . ?
C32 C33 C34 C35 -179.6(7) . . . . ?
C34 N32 B N22 -129.8(8) . . . . ?
N31 N32 B N22 61.6(9) . . . . ?
C34 N32 B N12 112.2(8) . . . . ?
N31 N32 B N12 -56.4(9) . . . . ?
C24 N22 B N32 126.5(8) . . . . ?
N21 N22 B N32 -59.4(8) . . . . ?
C24 N22 B N12 -111.9(8) . . . . ?
N21 N22 B N12 62.3(8) . . . . ?
C14 N12 B N32 -117.8(9) . . . . ?
N11 N12 B N32 56.8(8) . . . . ?
C14 N12 B N22 119.1(8) . . . . ?
N11 N12 B N22 -66.3(8) . . . . ?
O42 Mo O41 C41 20.8(4) . . . . ?
S1 Mo O41 C41 -79.4(4) . . . . ?
N21 Mo O41 C41 -172.4(4) . . . . ?
N31 Mo O41 C41 84.4(8) . . . . ?
N11 Mo O41 C41 108.9(4) . . . . ?
O41 Mo O42 C42 -20.7(4) . . . . ?
S1 Mo O42 C42 78.1(4) . . . . ?
N21 Mo O42 C42 -87.6(8) . . . . ?
N31 Mo O42 C42 172.6(4) . . . . ?
N11 Mo O42 C42 -109.0(4) . . . . ?
Mo O41 C41 C46 165.3(6) . . . . ?
Mo O41 C41 C42 -17.5(7) . . . . ?
Mo O42 C42 C43 -165.1(5) . . . . ?
Mo O42 C42 C41 17.3(7) . . . . ?
O41 C41 C42 O42 0.3(8) . . . . ?
C46 C41 C42 O42 177.6(6) . . . . ?
O41 C41 C42 C43 -177.4(6) . . . . ?
C46 C41 C42 C43 -0.1(10) . . . . ?
O42 C42 C43 C44 -178.2(7) . . . . ?
C41 C42 C43 C44 -0.7(10) . . . . ?
C42 C43 C44 C45 0.5(12) . . . . ?
C43 C44 C45 C46 0.5(14) . . . . ?
C44 C45 C46 C41 -1.3(14) . . . . ?
O41 C41 C46 C45 178.2(8) . . . . ?
C42 C41 C46 C45 1.1(11) . . . . ?
O41A MoA N11A C12A -35(3) . . . . ?
O42A MoA N11A C12A 44(3) . . . . ?
N21A MoA N11A C12A -129(3) . . . . ?
S1A MoA N11A C12A 169(4) . . . . ?
N31A MoA N11A C12A 137(3) . . . . ?
O41A MoA N11A N12A 132.7(18) . . . . ?
O42A MoA N11A N12A -147.7(18) . . . . ?
N21A MoA N11A N12A 38.8(17) . . . . ?
S1A MoA N11A N12A -23(5) . . . . ?
N31A MoA N11A N12A -54.6(17) . . . . ?
C12A N11A N12A C14A -10(3) . . . . ?
MoA N11A N12A C14A 179(2) . . . . ?
C12A N11A N12A BA -174(2) . . . . ?
MoA N11A N12A BA 15(3) . . . . ?
N12A N11A C12A C13A 13(4) . . . . ?
MoA N11A C12A C13A -178(2) . . . . ?
N12A N11A C12A C11A -178(3) . . . . ?
MoA N11A C12A C11A -9(5) . . . . ?
N11A C12A C13A C14A -13(5) . . . . ?
C11A C12A C13A C14A 178(4) . . . . ?
N11A N12A C14A C13A 1(4) . . . . ?
BA N12A C14A C13A 162(3) . . . . ?
N11A N12A C14A C15A -178(3) . . . . ?
BA N12A C14A C15A -17(5) . . . . ?
C12A C13A C14A N12A 7(5) . . . . ?
C12A C13A C14A C15A -174(4) . . . . ?
O41A MoA N21A C22A 49(3) . . . . ?
O42A MoA N21A C22A 110(4) . . . . ?
S1A MoA N21A C22A -53(3) . . . . ?
N31A MoA N21A C22A -146(3) . . . . ?
N11A MoA N21A C22A 137(3) . . . . ?
O41A MoA N21A N22A -139.2(18) . . . . ?
O42A MoA N21A N22A -78(3) . . . . ?
S1A MoA N21A N22A 118.1(19) . . . . ?
N31A MoA N21A N22A 25.9(19) . . . . ?
N11A MoA N21A N22A -51.7(18) . . . . ?
C22A N21A N22A C24A -3(3) . . . . ?
MoA N21A N22A C24A -177(2) . . . . ?
C22A N21A N22A BA -176(2) . . . . ?
MoA N21A N22A BA 10(3) . . . . ?
N22A N21A C22A C23A 3(4) . . . . ?
MoA N21A C22A C23A 175(2) . . . . ?
N22A N21A C22A C21A -178(3) . . . . ?
MoA N21A C22A C21A -5(6) . . . . ?
N21A C22A C23A C24A -1(4) . . . . ?
C21A C22A C23A C24A 179(4) . . . . ?
N21A N22A C24A C23A 2(4) . . . . ?
BA N22A C24A C23A 175(3) . . . . ?
N21A N22A C24A C25A -177(3) . . . . ?
BA N22A C24A C25A -4(5) . . . . ?
C22A C23A C24A N22A 0(4) . . . . ?
C22A C23A C24A C25A 179(3) . . . . ?
O41A MoA N31A C32A -110(4) . . . . ?
O42A MoA N31A C32A -51(3) . . . . ?
N21A MoA N31A C32A 143(3) . . . . ?
S1A MoA N31A C32A 48(3) . . . . ?
N11A MoA N31A C32A -138(3) . . . . ?
O41A MoA N31A N32A 80(4) . . . . ?
O42A MoA N31A N32A 138(2) . . . . ?
N21A MoA N31A N32A -28(2) . . . . ?
S1A MoA N31A N32A -122(2) . . . . ?
N11A MoA N31A N32A 52(2) . . . . ?
C32A N31A N32A C34A 4(4) . . . . ?
MoA N31A N32A C34A 176(2) . . . . ?
C32A N31A N32A BA 179(3) . . . . ?
MoA N31A N32A BA -9(3) . . . . ?
N32A N31A C32A C33A -10(6) . . . . ?
MoA N31A C32A C33A 179(5) . . . . ?
N32A N31A C32A C31A -174(7) . . . . ?
MoA N31A C32A C31A 15(8) . . . . ?
N31A C32A C33A C34A 12(8) . . . . ?
C31A C32A C33A C34A 176(8) . . . . ?
N31A N32A C34A C33A 4(6) . . . . ?
BA N32A C34A C33A -170(5) . . . . ?
N31A N32A C34A C35A 179(4) . . . . ?
BA N32A C34A C35A 4(6) . . . . ?
C32A C33A C34A N32A -10(8) . . . . ?
C32A C33A C34A C35A 176(5) . . . . ?
C34A N32A BA N12A 117(3) . . . . ?
N31A N32A BA N12A -57(3) . . . . ?
C34A N32A BA N22A -127(3) . . . . ?
N31A N32A BA N22A 59(3) . . . . ?
C14A N12A BA N32A -110(3) . . . . ?
N11A N12A BA N32A 49(3) . . . . ?
C14A N12A BA N22A 126(3) . . . . ?
N11A N12A BA N22A -74(2) . . . . ?
C24A N22A BA N32A 129(3) . . . . ?
N21A N22A BA N32A -59(3) . . . . ?
C24A N22A BA N12A -109(3) . . . . ?
N21A N22A BA N12A 63(2) . . . . ?
O42A MoA O41A C41A 21.5(19) . . . . ?
N21A MoA O41A C41A -171.3(19) . . . . ?
S1A MoA O41A C41A -76(2) . . . . ?
N31A MoA O41A C41A 82(3) . . . . ?
N11A MoA O41A C41A 108.9(19) . . . . ?
O41A MoA O42A C42A -19.0(17) . . . . ?
N21A MoA O42A C42A -81(3) . . . . ?
S1A MoA O42A C42A 82.0(18) . . . . ?
N31A MoA O42A C42A 174.6(18) . . . . ?
N11A MoA O42A C42A -107.6(18) . . . . ?
MoA O41A C41A C46A 166(3) . . . . ?
MoA O41A C41A C42A -21(3) . . . . ?
MoA O42A C42A C43A -162(3) . . . . ?
MoA O42A C42A C41A 14(3) . . . . ?
O41A C41A C42A O42A 4(4) . . . . ?
C46A C41A C42A O42A 178(3) . . . . ?
O41A C41A C42A C43A -179(3) . . . . ?
C46A C41A C42A C43A -5(5) . . . . ?
O42A C42A C43A C44A 168(6) . . . . ?
C41A C42A C43A C44A -8(7) . . . . ?
C42A C43A C44A C45A 24(10) . . . . ?
C43A C44A C45A C46A -28(11) . . . . ?
C44A C45A C46A C41A 16(10) . . . . ?
O41A C41A C46A C45A 174(6) . . . . ?
C42A C41A C46A C45A 1(7) . . . . ?
O41B MoB N11B C12B -52(6) . . . . ?
O42B MoB N11B C12B 27(6) . . . . ?
N21B MoB N11B C12B -145(6) . . . . ?
N31B MoB N11B C12B 122(6) . . . . ?
S1B MoB N11B C12B 163(6) . . . . ?
O41B MoB N11B N12B 144(3) . . . . ?
O42B MoB N11B N12B -137(3) . . . . ?
N21B MoB N11B N12B 51(3) . . . . ?
N31B MoB N11B N12B -42(3) . . . . ?
S1B MoB N11B N12B -1(8) . . . . ?
C12B N11B N12B C14B 27(6) . . . . ?
MoB N11B N12B C14B -164(4) . . . . ?
C12B N11B N12B BB -175(5) . . . . ?
MoB N11B N12B BB -6(5) . . . . ?
N12B N11B C12B C13B -18(7) . . . . ?
MoB N11B C12B C13B 176(5) . . . . ?
N12B N11B C12B C11B -180(7) . . . . ?
MoB N11B C12B C11B 15(11) . . . . ?
N11B C12B C13B C14B 3(9) . . . . ?
C11B C12B C13B C14B 166(8) . . . . ?
N11B N12B C14B C13B -26(7) . . . . ?
BB N12B C14B C13B -179(6) . . . . ?
N11B N12B C14B C15B 175(7) . . . . ?
BB N12B C14B C15B 22(10) . . . . ?
C12B C13B C14B N12B 14(8) . . . . ?
C12B C13B C14B C15B 171(8) . . . . ?
O41B MoB N21B C22B 49(6) . . . . ?
O42B MoB N21B C22B 103(7) . . . . ?
N31B MoB N21B C22B -146(6) . . . . ?
S1B MoB N21B C22B -53(6) . . . . ?
N11B MoB N21B C22B 136(6) . . . . ?
O41B MoB N21B N22B -131(3) . . . . ?
O42B MoB N21B N22B -77(6) . . . . ?
N31B MoB N21B N22B 34(3) . . . . ?
S1B MoB N21B N22B 127(3) . . . . ?
N11B MoB N21B N22B -44(3) . . . . ?
C22B N21B N22B C24B 9(6) . . . . ?
MoB N21B N22B C24B -171(4) . . . . ?
C22B N21B N22B BB 175(5) . . . . ?
MoB N21B N22B BB -5(5) . . . . ?
N22B N21B C22B C23B 5(7) . . . . ?
MoB N21B C22B C23B -175(4) . . . . ?
N22B N21B C22B C21B -158(7) . . . . ?
MoB N21B C22B C21B 21(10) . . . . ?
N21B C22B C23B C24B -16(7) . . . . ?
C21B C22B C23B C24B 147(8) . . . . ?
N21B N22B C24B C23B -20(7) . . . . ?
BB N22B C24B C23B 177(6) . . . . ?
N21B N22B C24B C25B -177(6) . . . . ?
BB N22B C24B C25B 20(10) . . . . ?
C22B C23B C24B N22B 22(7) . . . . ?
C22B C23B C24B C25B 178(7) . . . . ?
O41B MoB N31B C32B -99(7) . . . . ?
O42B MoB N31B C32B -35(6) . . . . ?
N21B MoB N31B C32B 158(6) . . . . ?
S1B MoB N31B C32B 65(6) . . . . ?
N11B MoB N31B C32B -123(6) . . . . ?
O41B MoB N31B N32B 81(5) . . . . ?
O42B MoB N31B N32B 145(3) . . . . ?
N21B MoB N31B N32B -22(3) . . . . ?
S1B MoB N31B N32B -115(3) . . . . ?
N11B MoB N31B N32B 57(3) . . . . ?
C32B N31B N32B C34B -2(6) . . . . ?
MoB N31B N32B C34B 178(4) . . . . ?
C32B N31B N32B BB 159(5) . . . . ?
MoB N31B N32B BB -21(5) . . . . ?
N32B N31B C32B C33B -16(6) . . . . ?
MoB N31B C32B C33B 164(5) . . . . ?
N32B N31B C32B C31B 139(6) . . . . ?
MoB N31B C32B C31B -41(10) . . . . ?
N31B C32B C33B C34B 28(6) . . . . ?
C31B C32B C33B C34B -127(8) . . . . ?
N31B N32B C34B C33B 20(6) . . . . ?
BB N32B C34B C33B -140(6) . . . . ?
N31B N32B C34B C35B -177(6) . . . . ?
BB N32B C34B C35B 23(10) . . . . ?
C32B C33B C34B N32B -30(6) . . . . ?
C32B C33B C34B C35B 169(8) . . . . ?
C34B N32B BB N22B -137(5) . . . . ?
N31B N32B BB N22B 65(4) . . . . ?
C34B N32B BB N12B 106(6) . . . . ?
N31B N32B BB N12B -52(4) . . . . ?
C24B N22B BB N32B 113(6) . . . . ?
N21B N22B BB N32B -49(4) . . . . ?
C24B N22B BB N12B -128(6) . . . . ?
N21B N22B BB N12B 70(4) . . . . ?
C14B N12B BB N32B -145(6) . . . . ?
N11B N12B BB N32B 64(4) . . . . ?
C14B N12B BB N22B 92(6) . . . . ?
N11B N12B BB N22B -59(4) . . . . ?
O42B MoB O41B C41B 25(4) . . . . ?
N21B MoB O41B C41B -166(4) . . . . ?
N31B MoB O41B C41B 91(6) . . . . ?
S1B MoB O41B C41B -73(4) . . . . ?
N11B MoB O41B C41B 114(4) . . . . ?
O41B MoB O42B C42B -16(4) . . . . ?
N21B MoB O42B C42B -72(6) . . . . ?
N31B MoB O42B C42B 177(4) . . . . ?
S1B MoB O42B C42B 84(4) . . . . ?
N11B MoB O42B C42B -104(4) . . . . ?
MoB O41B C41B C46B 166(9) . . . . ?
MoB O41B C41B C42B -30(8) . . . . ?
MoB O42B C42B C43B -152(7) . . . . ?
MoB O42B C42B C41B 6(7) . . . . ?
O41B C41B C42B O42B 16(9) . . . . ?
C46B C41B C42B O42B -179(9) . . . . ?
O41B C41B C42B C43B 175(7) . . . . ?
C46B C41B C42B C43B -19(12) . . . . ?
O42B C42B C43B C44B 176(9) . . . . ?
C41B C42B C43B C44B 19(12) . . . . ?
C42B C43B C44B C45B -17(15) . . . . ?
C43B C44B C45B C46B 15(15) . . . . ?
C44B C45B C46B C41B -16(16) . . . . ?
O41B C41B C46B C45B -178(10) . . . . ?
C42B C41B C46B C45B 18(15) . . . . ?
O41C MoC N11C C12C -30(6) . . . . ?
O42C MoC N11C C12C 49(6) . . . . ?
N21C MoC N11C C12C -124(6) . . . . ?
N31C MoC N11C C12C 142(6) . . . . ?
S1C MoC N11C C12C 177(7) . . . . ?
O41C MoC N11C N12C 146(3) . . . . ?
O42C MoC N11C N12C -136(3) . . . . ?
N21C MoC N11C N12C 51(3) . . . . ?
N31C MoC N11C N12C -43(3) . . . . ?
S1C MoC N11C N12C -8(8) . . . . ?
C12C N11C N12C C14C 2(7) . . . . ?
MoC N11C N12C C14C -174(4) . . . . ?
C12C N11C N12C BC 171(5) . . . . ?
MoC N11C N12C BC -5(5) . . . . ?
N12C N11C C12C C13C -4(7) . . . . ?
MoC N11C C12C C13C 171(4) . . . . ?
N12C N11C C12C C11C 168(6) . . . . ?
MoC N11C C12C C11C -17(11) . . . . ?
N11C C12C C13C C14C 5(8) . . . . ?
C11C C12C C13C C14C -167(8) . . . . ?
N11C N12C C14C C13C 1(7) . . . . ?
BC N12C C14C C13C -166(5) . . . . ?
N11C N12C C14C C15C -159(6) . . . . ?
BC N12C C14C C15C 34(9) . . . . ?
C12C C13C C14C N12C -3(8) . . . . ?
C12C C13C C14C C15C 155(7) . . . . ?
O41C MoC N21C C22C 50(6) . . . . ?
O42C MoC N21C C22C 106(6) . . . . ?
N31C MoC N21C C22C -146(5) . . . . ?
S1C MoC N21C C22C -52(5) . . . . ?
N11C MoC N21C C22C 136(5) . . . . ?
O41C MoC N21C N22C -136(3) . . . . ?
O42C MoC N21C N22C -79(6) . . . . ?
N31C MoC N21C N22C 29(3) . . . . ?
S1C MoC N21C N22C 122(3) . . . . ?
N11C MoC N21C N22C -49(3) . . . . ?
C22C N21C N22C C24C -5(6) . . . . ?
MoC N21C N22C C24C 180(4) . . . . ?
C22C N21C N22C BC 179(4) . . . . ?
MoC N21C N22C BC 4(5) . . . . ?
N22C N21C C22C C23C -10(7) . . . . ?
MoC N21C C22C C23C 165(4) . . . . ?
N22C N21C C22C C21C -173(7) . . . . ?
MoC N21C C22C C21C 2(10) . . . . ?
N21C C22C C23C C24C 20(7) . . . . ?
C21C C22C C23C C24C -178(8) . . . . ?
N21C N22C C24C C23C 18(7) . . . . ?
BC N22C C24C C23C -167(5) . . . . ?
N21C N22C C24C C25C 178(5) . . . . ?
BC N22C C24C C25C -7(10) . . . . ?
C22C C23C C24C N22C -23(7) . . . . ?
C22C C23C C24C C25C 177(6) . . . . ?
O41C MoC N31C C32C -104(6) . . . . ?
O42C MoC N31C C32C -49(5) . . . . ?
N21C MoC N31C C32C 144(5) . . . . ?
S1C MoC N31C C32C 49(5) . . . . ?
N11C MoC N31C C32C -137(5) . . . . ?
O41C MoC N31C N32C 90(5) . . . . ?
O42C MoC N31C N32C 144(3) . . . . ?
N21C MoC N31C N32C -22(3) . . . . ?
S1C MoC N31C N32C -117(3) . . . . ?
N11C MoC N31C N32C 57(3) . . . . ?
C32C N31C N32C C34C 9(6) . . . . ?
MoC N31C N32C C34C 178(4) . . . . ?
C32C N31C N32C BC 172(4) . . . . ?
MoC N31C N32C BC -19(5) . . . . ?
N32C N31C C32C C33C 13(5) . . . . ?
MoC N31C C32C C33C -155(4) . . . . ?
N32C N31C C32C C31C 163(7) . . . . ?
MoC N31C C32C C31C -4(9) . . . . ?
N31C C32C C33C C34C -29(6) . . . . ?
C31C C32C C33C C34C -179(7) . . . . ?
N31C N32C C34C C33C -27(6) . . . . ?
BC N32C C34C C33C 172(5) . . . . ?
N31C N32C C34C C35C 169(6) . . . . ?
BC N32C C34C C35C 9(9) . . . . ?
C32C C33C C34C N32C 35(6) . . . . ?
C32C C33C C34C C35C -162(7) . . . . ?
C34C N32C BC N22C -137(5) . . . . ?
N31C N32C BC N22C 65(4) . . . . ?
C34C N32C BC N12C 106(6) . . . . ?
N31C N32C BC N12C -52(4) . . . . ?
C24C N22C BC N32C 130(6) . . . . ?
N21C N22C BC N32C -56(4) . . . . ?
C24C N22C BC N12C -112(6) . . . . ?
N21C N22C BC N12C 63(4) . . . . ?
C14C N12C BC N32C -131(6) . . . . ?
N11C N12C BC N32C 64(4) . . . . ?
C14C N12C BC N22C 107(6) . . . . ?
N11C N12C BC N22C -59(4) . . . . ?
O42C MoC O41C C41C 25(4) . . . . ?
N21C MoC O41C C41C -167(4) . . . . ?
N31C MoC O41C C41C 81(5) . . . . ?
S1C MoC O41C C41C -71(4) . . . . ?
N11C MoC O41C C41C 114(4) . . . . ?
O41C MoC O42C C42C -23(4) . . . . ?
N21C MoC O42C C42C -82(6) . . . . ?
N31C MoC O42C C42C 170(4) . . . . ?
S1C MoC O42C C42C 77(4) . . . . ?
N11C MoC O42C C42C -111(4) . . . . ?
MoC O41C C41C C46C 174(5) . . . . ?
MoC O41C C41C C42C -24(7) . . . . ?
MoC O42C C42C C43C -166(7) . . . . ?
MoC O42C C42C C41C 18(7) . . . . ?
O41C C41C C42C O42C 4(9) . . . . ?
C46C C41C C42C O42C 166(6) . . . . ?
O41C C41C C42C C43C -173(6) . . . . ?
C46C C41C C42C C43C -10(11) . . . . ?
O42C C42C C43C C44C -177(7) . . . . ?
C41C C42C C43C C44C 0(13) . . . . ?
C42C C43C C44C C45C 3(14) . . . . ?
C43C C44C C45C C46C 6(14) . . . . ?
C44C C45C C46C C41C -17(13) . . . . ?
O41C C41C C46C C45C -179(7) . . . . ?
C42C C41C C46C C45C 19(11) . . . . ?
O41D MoD N11D C12D -36(8) . . . . ?
O42D MoD N11D C12D 42(8) . . . . ?
N21D MoD N11D C12D -130(8) . . . . ?
N31D MoD N11D C12D 137(8) . . . . ?
S1D MoD N11D C12D 179(9) . . . . ?
O41D MoD N11D N12D 132(3) . . . . ?
O42D MoD N11D N12D -150(3) . . . . ?
N21D MoD N11D N12D 38(3) . . . . ?
N31D MoD N11D N12D -55(3) . . . . ?
S1D MoD N11D N12D -14(9) . . . . ?
C12D N11D N12D C14D -22(7) . . . . ?
MoD N11D N12D C14D 167(4) . . . . ?
C12D N11D N12D BD -173(6) . . . . ?
MoD N11D N12D BD 15(5) . . . . ?
N12D N11D C12D C13D 11(10) . . . . ?
MoD N11D C12D C13D 180(6) . . . . ?
N12D N11D C12D C11D -168(10) . . . . ?
MoD N11D C12D C11D 1(16) . . . . ?
N11D C12D C13D C14D 3(11) . . . . ?
C11D C12D C13D C14D -178(10) . . . . ?
N11D N12D C14D C13D 24(6) . . . . ?
BD N12D C14D C13D 171(6) . . . . ?
N11D N12D C14D C15D -134(8) . . . . ?
BD N12D C14D C15D 14(9) . . . . ?
C12D C13D C14D N12D -16(8) . . . . ?
C12D C13D C14D C15D 139(10) . . . . ?
O41D MoD N21D C22D 40(6) . . . . ?
O42D MoD N21D C22D 89(7) . . . . ?
N31D MoD N21D C22D -155(5) . . . . ?
S1D MoD N21D C22D -61(5) . . . . ?
N11D MoD N21D C22D 127(6) . . . . ?
O41D MoD N21D N22D -139(3) . . . . ?
O42D MoD N21D N22D -90(6) . . . . ?
N31D MoD N21D N22D 26(3) . . . . ?
S1D MoD N21D N22D 120(3) . . . . ?
N11D MoD N21D N22D -52(3) . . . . ?
C22D N21D N22D C24D -8(6) . . . . ?
MoD N21D N22D C24D 172(4) . . . . ?
C22D N21D N22D BD -168(5) . . . . ?
MoD N21D N22D BD 11(5) . . . . ?
N22D N21D C22D C23D 22(5) . . . . ?
MoD N21D C22D C23D -157(5) . . . . ?
N22D N21D C22D C21D -136(7) . . . . ?
MoD N21D C22D C21D 45(10) . . . . ?
N21D C22D C23D C24D -28(5) . . . . ?
C21D C22D C23D C24D 129(8) . . . . ?
N21D N22D C24D C23D -10(6) . . . . ?
BD N22D C24D C23D 146(6) . . . . ?
N21D N22D C24D C25D 150(7) . . . . ?
BD N22D C24D C25D -53(9) . . . . ?
C22D C23D C24D N22D 23(6) . . . . ?
C22D C23D C24D C25D -137(8) . . . . ?
O41D MoD N31D C32D -95(7) . . . . ?
O42D MoD N31D C32D -34(6) . . . . ?
N21D MoD N31D C32D 158(6) . . . . ?
S1D MoD N31D C32D 64(6) . . . . ?
N11D MoD N31D C32D -122(6) . . . . ?
O41D MoD N31D N32D 76(6) . . . . ?
O42D MoD N31D N32D 137(4) . . . . ?
N21D MoD N31D N32D -31(4) . . . . ?
S1D MoD N31D N32D -125(4) . . . . ?
N11D MoD N31D N32D 49(3) . . . . ?
C32D N31D N32D C34D -1(8) . . . . ?
MoD N31D N32D C34D -174(6) . . . . ?
C32D N31D N32D BD 170(5) . . . . ?
MoD N31D N32D BD -3(6) . . . . ?
N32D N31D C32D C33D -11(7) . . . . ?
MoD N31D C32D C33D 161(5) . . . . ?
N32D N31D C32D C31D 147(7) . . . . ?
MoD N31D C32D C31D -42(10) . . . . ?
N31D C32D C33D C34D 19(8) . . . . ?
C31D C32D C33D C34D -138(10) . . . . ?
N31D N32D C34D C33D 13(10) . . . . ?
BD N32D C34D C33D -158(7) . . . . ?
N31D N32D C34D C35D -172(9) . . . . ?
BD N32D C34D C35D 17(15) . . . . ?
C32D C33D C34D N32D -20(10) . . . . ?
C32D C33D C34D C35D 166(11) . . . . ?
C34D N32D BD N22D -136(8) . . . . ?
N31D N32D BD N22D 55(5) . . . . ?
C34D N32D BD N12D 107(8) . . . . ?
N31D N32D BD N12D -62(5) . . . . ?
C24D N22D BD N32D 145(6) . . . . ?
N21D N22D BD N32D -59(4) . . . . ?
C24D N22D BD N12D -94(6) . . . . ?
N21D N22D BD N12D 61(4) . . . . ?
C14D N12D BD N32D -95(5) . . . . ?
N11D N12D BD N32D 50(4) . . . . ?
C14D N12D BD N22D 140(5) . . . . ?
N11D N12D BD N22D -75(4) . . . . ?
O42D MoD O41D C41D 27(4) . . . . ?
N21D MoD O41D C41D -163(4) . . . . ?
N31D MoD O41D C41D 91(6) . . . . ?
S1D MoD O41D C41D -68(4) . . . . ?
N11D MoD O41D C41D 117(4) . . . . ?
O41D MoD O42D C42D -28(4) . . . . ?
N21D MoD O42D C42D -78(6) . . . . ?
N31D MoD O42D C42D 166(4) . . . . ?
S1D MoD O42D C42D 71(4) . . . . ?
N11D MoD O42D C42D -116(4) . . . . ?
MoD O41D C41D C46D 159(9) . . . . ?
MoD O41D C41D C42D -22(8) . . . . ?
MoD O42D C42D C43D 179(7) . . . . ?
MoD O42D C42D C41D 25(7) . . . . ?
O41D C41D C42D O42D -2(9) . . . . ?
C46D C41D C42D O42D 177(8) . . . . ?
O41D C41D C42D C43D -159(7) . . . . ?
C46D C41D C42D C43D 20(12) . . . . ?
O42D C42D C43D C44D -173(10) . . . . ?
C41D C42D C43D C44D -19(14) . . . . ?
C42D C43D C44D C45D 3(18) . . . . ?
C43D C44D C45D C46D 13(18) . . . . ?
C44D C45D C46D C41D -12(17) . . . . ?
O41D C41D C46D C45D 174(9) . . . . ?
C42D C41D C46D C45D -5(15) . . . . ?
